data_2007236
loop_
_publ_author_name
'Sood, Geeta'
'Schwalbe, Carl H.'
'Fraser, William'

_publ_section_title
;
 6-Amino-9-(carboxymethyl)-2-methoxypurine Methyl Ester
;
_journal_issue 5
_journal_name_full 'Acta Crystallographica Section C'
_journal_page_first 659
_journal_page_last 661
_journal_paper_doi 10.1107/S0108270197015795
_journal_volume 54
_journal_year 1998
_chemical_formula_moiety 'C9 H11 N5 O3'
_chemical_formula_sum 'C9 H11 N5 O3'
_chemical_formula_weight 237.23
_chemical_melting_point .491E-305
_chemical_name_systematic
;
 6-Amino-9-(carboxymethyl)-2-methoxypurine Methyl Ester
;
_space_group_IT_number 14
_symmetry_cell_setting monoclinic
_symmetry_space_group_name_Hall '-P 2yn'
_symmetry_space_group_name_H-M 'P 1 21/n 1'
_audit_creation_method SHELXL
_cell_angle_alpha 90.00
_cell_angle_beta 99.97(2)
_cell_angle_gamma 90.00
_cell_formula_units_Z 4
_cell_length_a 11.085(3)
_cell_length_b 7.7168(6)
_cell_length_c 13.006(2)
_cell_measurement_reflns_used 25
_cell_measurement_temperature 293(2)
_cell_measurement_theta_max 37.9
_cell_measurement_theta_min 23.5
_cell_volume 1095.7(4)
_computing_cell_refinement 'CAD-4 Software'
_computing_data_collection 'CAD-4 Software (Enraf-Nonius, 1989)'
_computing_data_reduction 'CADABS (Gould & Smith, 1986)'
_computing_molecular_graphics 'ORTEPII (Johnson, 1976)'
_computing_publication_material SHELXL93
_computing_structure_refinement 'SHELXL93 (Sheldrick, 1993)'
_computing_structure_solution 'MULTAN84 (Main et al., 1984)'
_diffrn_ambient_temperature 293(2)
_diffrn_measurement_device 'Enraf-Nonius CAD-4'
_diffrn_measurement_method \w/2\q
_diffrn_radiation_monochromator graphite
_diffrn_radiation_source 'fine-focus sealed tube'
_diffrn_radiation_type CuK\a
_diffrn_radiation_wavelength 1.54178
_diffrn_reflns_av_R_equivalents 0.062
_diffrn_reflns_av_sigmaI/netI 0.032
_diffrn_reflns_limit_h_max 13
_diffrn_reflns_limit_h_min -2
_diffrn_reflns_limit_k_max 9
_diffrn_reflns_limit_k_min 0
_diffrn_reflns_limit_l_max 15
_diffrn_reflns_limit_l_min -15
_diffrn_reflns_number 2486
_diffrn_reflns_theta_max 66.94
_diffrn_reflns_theta_min 4.85
_diffrn_standards_decay_% 3
_diffrn_standards_interval_time 120
_diffrn_standards_number 3
_exptl_absorpt_coefficient_mu 0.947
_exptl_absorpt_correction_T_max 0.94
_exptl_absorpt_correction_T_min 0.85
_exptl_absorpt_correction_type 'empirical via \y scans (North et al., 1968)'
_exptl_crystal_colour colourless
_exptl_crystal_density_diffrn 1.438
_exptl_crystal_density_meas ?
_exptl_crystal_description plate
_exptl_crystal_F_000 496
_exptl_crystal_size_max 0.40
_exptl_crystal_size_mid 0.40
_exptl_crystal_size_min 0.07
_refine_diff_density_max 0.175
_refine_diff_density_min -0.163
_refine_ls_extinction_coef 0.0071(6)
_refine_ls_extinction_method SHELXL93
_refine_ls_goodness_of_fit_all 1.381
_refine_ls_goodness_of_fit_obs 1.408
_refine_ls_hydrogen_treatment 'H atoms treated by a mixture of independent and constrained refinement'
_refine_ls_matrix_type full
_refine_ls_number_parameters 163
_refine_ls_number_reflns 1946
_refine_ls_number_restraints 0
_refine_ls_restrained_S_all 1.381
_refine_ls_restrained_S_obs 1.408
_refine_ls_R_factor_all 0.041
_refine_ls_R_factor_obs .038
_refine_ls_shift/esd_max 0.000
_refine_ls_shift/esd_mean 0.000
_refine_ls_structure_factor_coef Fsqd
_refine_ls_weighting_details 'w = 1/[\s^2^(Fo^2^)+(0.0346P)^2^+0.1761P] where P = (Fo^2^+2Fc^2^)/3'
_refine_ls_weighting_scheme calc
_refine_ls_wR_factor_all 0.101
_refine_ls_wR_factor_obs .100
_reflns_number_observed 1818
_reflns_number_total 1946
_reflns_observed_criterion I>2\s(I)
_cod_data_source_file jz1235.cif
_cod_data_source_block gsa314
_cod_depositor_comments
;
The following automatic conversions were performed:

'_exptl_crystal_density_meas' value 'not measured' was changed to '?'
- the value is perceived as not measured.

Automatic conversion script
Id: cif_fix_values 3008 2015-01-20 13:52:24Z robertas 

The following automatic conversions were performed:

'_refine_ls_weighting_scheme' value 'calc w =
1/[\s^2^(Fo^2^)+(0.0346P)^2^+0.1761P] where P = (Fo^2^+2Fc^2^)/3' was
changed to 'calc'. New tag '_refine_ls_weighting_details' was
created. The value of the new tag was set to 'w =
1/[\s^2^(Fo^2^)+(0.0346P)^2^+0.1761P] where P = (Fo^2^+2Fc^2^)/3'.

Automatic conversion script
Id: cif_fix_values 3143 2015-03-26 13:38:13Z robertas 
;
_cod_original_cell_volume 1095.8(3)
_cod_original_sg_symbol_H-M 'P 21/n'
_cod_database_code 2007236

loop_
_symmetry_equiv_pos_as_xyz
'x, y, z'
'x+1/2, -y+1/2, z+1/2'
'-x, -y, -z'
'-x-1/2, y-1/2, -z-1/2'

loop_
_atom_site_aniso_label
_atom_site_aniso_U_11
_atom_site_aniso_U_22
_atom_site_aniso_U_33
_atom_site_aniso_U_12
_atom_site_aniso_U_13
_atom_site_aniso_U_23
N1 .0450(6) .0468(7) .0441(6) -.0035(5) .0031(5) -.0072(6)
C2 .0420(7) .0506(8) .0387(7) .0010(6) .0016(6) -.0066(6)
N3 .0445(6) .0480(7) .0394(6) -.0009(5) .0044(5) -.0032(5)
C4 .0331(6) .0417(7) .0394(7) .0016(6) .0001(5) -.0036(6)
C5 .0347(7) .0447(8) .0383(7) -.0008(6) .0012(5) -.0037(6)
C6 .0352(7) .0456(8) .0429(7) -.0023(6) .0009(5) -.0034(6)
O2 .0752(7) .0659(8) .0432(6) -.0067(6) .0132(5) -.0145(5)
C14 .106(2) .0877(15) .0425(9) -.0111(12) .0220(9) -.0060(9)
N6 .0700(9) .0535(8) .0488(7) -.0208(7) .0121(6) -.0084(7)
N7 .0493(7) .0521(8) .0403(6) -.0061(6) .0060(5) -.0068(6)
C8 .0485(8) .0479(9) .0431(8) -.0044(7) .0062(6) -.0090(7)
N9 .0418(6) .0403(7) .0430(6) -.0031(5) .0046(5) -.0045(5)
C10 .0464(8) .0388(8) .0496(8) .0009(6) .0050(6) .0019(6)
C11 .0473(8) .0368(7) .0439(7) -.0013(6) .0036(6) -.0045(6)
O11 .0590(7) .0657(8) .0589(7) .0177(6) .0049(5) .0107(6)
O12 .0586(7) .0548(7) .0662(7) .0024(5) .0224(5) .0096(6)
C13 .0703(12) .0658(12) .128(2) .0064(10) .0530(12) .0052(13)

loop_
_atom_site_label
_atom_site_fract_x
_atom_site_fract_y
_atom_site_fract_z
_atom_site_U_iso_or_equiv
_atom_site_thermal_displace_type
_atom_site_calc_flag
_atom_site_refinement_flags
_atom_site_occupancy
_atom_site_disorder_group
_atom_site_type_symbol
N1 .41329(11) .3074(2) .51456(9) .0458(3) Uani d . 1 . N
C2 .36017(13) .1944(2) .57071(11) .0444(4) Uani d . 1 . C
N3 .31751(11) .0367(2) .54562(9) .0443(3) Uani d . 1 . N
C4 .33382(11) -.0030(2) .44843(10) .0388(3) Uani d . 1 . C
C5 .38443(12) .0979(2) .38006(10) .0399(3) Uani d . 1 . C
C6 .42672(12) .2629(2) .41703(11) .0419(3) Uani d . 1 . C
O2 .34931(11) .2594(2) .66467(8) .0611(3) Uani d . 1 . O
C14 .2941(2) .1484(3) .73292(14) .0778(6) Uani d . 1 . C
H141 .2849(15) .2112(8) .7948(6) .117 Uiso calc R 1 . H
H142 .3455(8) .0493(12) .7518(11) .117 Uiso calc R 1 . H
H143 .2151(7) .1108(18) .6976(5) .117 Uiso calc R 1 . H
N6 .47857(14) .3764(2) .36119(11) .0572(4) Uani d . 1 . N
H61 .4855(18) .351(3) .2959(17) .069 Uiso d . 1 . H
H62 .5050(18) .479(3) .3928(16) .069 Uiso d . 1 . H
N7 .38478(11) .0096(2) .28659(9) .0475(3) Uani d . 1 . N
C8 .33439(13) -.1392(2) .30148(11) .0467(4) Uani d . 1 . C
H8 .32173(13) -.2259(2) .25113(11) .056 Uiso calc R 1 . H
N9 .30193(10) -.1560(2) .39770(9) .0420(3) Uani d . 1 . N
C10 .23725(13) -.2955(2) .43854(12) .0453(4) Uani d . 1 . C
H101 .27830(13) -.3245(2) .50844(12) .054 Uiso calc R 1 . H
H102 .23785(13) -.3973(2) .39494(12) .054 Uiso calc R 1 . H
C11 .10679(13) -.2432(2) .44142(11) .0432(3) Uani d . 1 . C
O11 .04791(11) -.1458(2) .38053(9) .0618(3) Uani d . 1 . O
O12 .06650(10) -.3199(2) .51959(9) .0585(3) Uani d . 1 . O
C13 -.0576(2) -.2803(3) .5324(2) .0837(7) Uani d . 1 . C
H131 -.1134(2) -.315(2) .4711(7) .125 Uiso calc R 1 . H
H132 -.0653(5) -.1578(4) .5426(14) .125 Uiso calc R 1 . H
H133 -.0764(6) -.3412(19) .5920(9) .125 Uiso calc R 1 . H

loop_
_atom_type_symbol
_atom_type_description
_atom_type_scat_dispersion_real
_atom_type_scat_dispersion_imag
_atom_type_scat_source
C C 0.0181 0.0091 'International Tables Vol C Tables 4.2.6.8 and 6.1.1.4'
H H 0.0000 0.0000 'International Tables Vol C Tables 4.2.6.8 and 6.1.1.4'
N N 0.0311 0.0180 'International Tables Vol C Tables 4.2.6.8 and 6.1.1.4'
O O 0.0492 0.0322 'International Tables Vol C Tables 4.2.6.8 and 6.1.1.4'

loop_
_geom_angle_atom_site_label_1
_geom_angle_atom_site_label_2
_geom_angle_atom_site_label_3
_geom_angle
_geom_angle_publ_flag
C2 N1 C6 118.60(13) ?
N3 C2 N1 129.50(13) yes
N3 C2 O2 118.79(14) ?
N1 C2 O2 111.70(14) ?
C2 N3 C4 109.91(12) ?
N3 C4 N9 125.79(13) ?
N3 C4 C5 128.12(13) ?
N9 C4 C5 106.10(12) ?
C4 C5 N7 110.56(13) ?
C4 C5 C6 116.07(13) ?
N7 C5 C6 133.36(13) ?
N6 C6 N1 118.38(14) ?
N6 C6 C5 123.83(13) ?
N1 C6 C5 117.79(13) yes
C2 O2 C14 116.82(14) ?
O2 C14 H141 109.47(10) ?
O2 C14 H142 109.47(12) ?
H141 C14 H142 109.5 ?
O2 C14 H143 109.47(10) ?
H141 C14 H143 109.5 ?
H142 C14 H143 109.5 ?
C6 N6 H61 119.6(14) ?
C6 N6 H62 117.2(12) ?
H61 N6 H62 123.2(19) ?
C8 N7 C5 103.56(12) ?
N7 C8 N9 113.98(13) ?
N7 C8 H8 123.01(8) ?
N9 C8 H8 123.01(8) ?
C4 N9 C8 105.81(12) ?
C4 N9 C10 124.66(12) ?
C8 N9 C10 129.31(12) ?
N9 C10 C11 110.44(12) ?
N9 C10 H101 109.56(7) ?
C11 C10 H101 109.56(8) ?
N9 C10 H102 109.56(8) ?
C11 C10 H102 109.56(8) ?
H101 C10 H102 108.1 ?
O11 C11 O12 124.87(14) ?
O11 C11 C10 124.44(14) ?
O12 C11 C10 110.69(12) ?
C11 O12 C13 116.71(15) ?
O12 C13 H131 109.47(12) ?
O12 C13 H132 109.47(10) ?
H131 C13 H132 109.5 ?
O12 C13 H133 109.47(11) ?
H131 C13 H133 109.5 ?
H132 C13 H133 109.5 ?

loop_
_geom_bond_atom_site_label_1
_geom_bond_atom_site_label_2
_geom_bond_site_symmetry_2
_geom_bond_distance
_geom_bond_publ_flag
N1 C2 . 1.338(2) ?
N1 C6 . 1.347(2) ?
C2 N3 . 1.326(2) ?
C2 O2 . 1.346(2) yes
N3 C4 . 1.343(2) ?
C4 N9 . 1.369(2) ?
C4 C5 . 1.373(2) ?
C5 N7 . 1.394(2) ?
C5 C6 . 1.412(2) ?
C6 N6 . 1.330(2) yes
O2 C14 . 1.444(2) ?
C14 H141 . .96 ?
C14 H142 . .96 ?
C14 H143 . .96 ?
N6 H61 . .89(2) ?
N6 H62 . .91(2) ?
N7 C8 . 1.306(2) ?
C8 N9 . 1.367(2) ?
C8 H8 . .93 ?
N9 C10 . 1.445(2) ?
C10 C11 . 1.508(2) ?
C10 H101 . .97 ?
C10 H102 . .97 ?
C11 O11 . 1.200(2) yes
C11 O12 . 1.319(2) ?
O12 C13 . 1.446(2) ?
C13 H131 . .96 ?
C13 H132 . .96 ?
C13 H133 . .96 ?

loop_
_geom_hbond_atom_site_label_D
_geom_hbond_atom_site_label_H
_geom_hbond_atom_site_label_A
_geom_hbond_site_symmetry_A
_geom_hbond_distance_DH
_geom_hbond_distance_HA
_geom_hbond_distance_DA
_geom_hbond_angle_DHA
_geom_hbond_publ_flag
N6 H61 O11 4_666 0.89(2) 2.26(2) 3.111(2) 160(2) yes
N6 H62 N1 3_666 0.91(2) 2.15(2) 3.055(2) 171(2) yes

loop_
_geom_torsion_atom_site_label_1
_geom_torsion_atom_site_label_2
_geom_torsion_atom_site_label_3
_geom_torsion_atom_site_label_4
_geom_torsion
_geom_torsion_publ_flag
C6 N1 C2 N3 0.9(2) ?
C6 N1 C2 O2 -177.78(12) ?
N1 C2 N3 C4 -0.3(2) ?
O2 C2 N3 C4 178.38(12) ?
C2 N3 C4 N9 179.20(12) ?
C2 N3 C4 C5 -0.9(2) ?
N3 C4 C5 N7 -179.95(13) ?
N9 C4 C5 N7 -0.03(15) ?
N3 C4 C5 C6 1.2(2) ?
N9 C4 C5 C6 -178.83(11) ?
C2 N1 C6 N6 179.40(13) ?
C2 N1 C6 C5 -0.5(2) ?
C4 C5 C6 N6 179.67(14) ?
N7 C5 C6 N6 1.2(2) ?
C4 C5 C6 N1 -0.4(2) ?
N7 C5 C6 N1 -178.90(14) ?
N3 C2 O2 C14 1.7(2) yes
N1 C2 O2 C14 -179.48(15) yes
C4 C5 N7 C8 0.3(2) ?
C6 C5 N7 C8 178.84(15) ?
C5 N7 C8 N9 -0.5(2) ?
N3 C4 N9 C8 179.66(13) ?
C5 C4 N9 C8 -0.26(14) ?
N3 C4 N9 C10 4.6(2) ?
C5 C4 N9 C10 -175.30(12) ?
N7 C8 N9 C4 0.5(2) ?
N7 C8 N9 C10 175.23(13) ?
C4 N9 C10 C11 69.3(2) ?
C8 N9 C10 C11 -104.5(2) yes
N9 C10 C11 O11 31.5(2) yes
N9 C10 C11 O12 -148.82(13) ?
O11 C11 O12 C13 -0.8(2) yes
C10 C11 O12 C13 179.46(15) ?

loop_
_cod_related_entry_id
_cod_related_entry_database
_cod_related_entry_code
1 ChemSpider 21137107
